data_4308753
loop_
_publ_author_name
'Anette Yahav'
'Israel Goldberg'
'Arkadi Vigalok'

_publ_section_title
;
Difluoro Complexes of Platinum(II) and -(IV) with Monodentate Phosphine
Ligands: An Exceptional Stability of d6 Octahedral Organometallic Fluorides
;
_journal_name_full 'Inorganic Chemistry'
_journal_page_first 1547
_journal_page_last 1553
_journal_paper_doi 10.1021/ic0488177
_journal_volume 44
_journal_year 2005
_chemical_formula_sum 'C36 H30 F2 P2 Pt'
_chemical_formula_weight 757.63
_chemical_name_systematic
; 
 ? 
;
_space_group_IT_number 14
_symmetry_cell_setting monoclinic
_symmetry_space_group_name_Hall '-P 2ybc'
_symmetry_space_group_name_H-M 'P 1 21/c 1'
_atom_sites_solution_hydrogens geom
_atom_sites_solution_primary direct
_atom_sites_solution_secondary difmap
_audit_creation_method SHELXL-97
_cell_angle_alpha 90.00
_cell_angle_beta 116.1981(13)
_cell_angle_gamma 90.00
_cell_formula_units_Z 4
_cell_length_a 9.7590(2)
_cell_length_b 33.2970(9)
_cell_length_c 10.0480(2)
_cell_measurement_reflns_used 5681
_cell_measurement_temperature 110(2)
_cell_measurement_theta_max 28.24
_cell_measurement_theta_min 2.34
_cell_volume 2929.64(12)
_computing_cell_refinement Denzo
_computing_data_collection 'Collect, Nonius B.V.'
_computing_data_reduction Denzo
_computing_structure_refinement 'SHELXL-97 (Sheldrick, 1997)'
_computing_structure_solution DIRDIF-96
_diffrn_ambient_temperature 110(2)
_diffrn_detector_area_resol_mean '56 microns'
_diffrn_measured_fraction_theta_full 0.968
_diffrn_measured_fraction_theta_max 0.968
_diffrn_measurement_device_type 'Nonius KappaCCD'
_diffrn_measurement_method '0.9 deg. Phi & Omega scans'
_diffrn_radiation_monochromator graphite
_diffrn_radiation_source 'fine-focus sealed tube'
_diffrn_radiation_type MoK\a
_diffrn_radiation_wavelength 0.71073
_diffrn_reflns_av_R_equivalents 0.0300
_diffrn_reflns_av_sigmaI/netI 0.0467
_diffrn_reflns_limit_h_max 12
_diffrn_reflns_limit_h_min 0
_diffrn_reflns_limit_k_max 43
_diffrn_reflns_limit_k_min 0
_diffrn_reflns_limit_l_max 12
_diffrn_reflns_limit_l_min -13
_diffrn_reflns_number 16630
_diffrn_reflns_theta_full 28.24
_diffrn_reflns_theta_max 28.24
_diffrn_reflns_theta_min 2.34
_exptl_absorpt_coefficient_mu 4.937
_exptl_absorpt_correction_T_max 0.5247
_exptl_absorpt_correction_T_min 0.4385
_exptl_absorpt_correction_type multi-scan
_exptl_absorpt_process_details 'Blessing, 1995'
_exptl_crystal_colour colorless
_exptl_crystal_density_diffrn 1.718
_exptl_crystal_density_method 'not measured'
_exptl_crystal_description prisms
_exptl_crystal_F_000 1488
_exptl_crystal_size_max 0.20
_exptl_crystal_size_mid 0.15
_exptl_crystal_size_min 0.15
_refine_diff_density_max 1.673
_refine_diff_density_min -1.435
_refine_diff_density_rms 0.136
_refine_ls_extinction_method none
_refine_ls_goodness_of_fit_ref 1.026
_refine_ls_hydrogen_treatment constr
_refine_ls_matrix_type full
_refine_ls_number_parameters 370
_refine_ls_number_reflns 6932
_refine_ls_number_restraints 0
_refine_ls_restrained_S_all 1.026
_refine_ls_R_factor_all 0.0450
_refine_ls_R_factor_gt 0.0320
_refine_ls_shift/su_max 0.001
_refine_ls_shift/su_mean 0.000
_refine_ls_structure_factor_coef Fsqd
_refine_ls_weighting_details 'calc w=1/[\s^2^(Fo^2^)+(0.0302P)^2^+3.2056P] where P=(Fo^2^+2Fc^2^)/3'
_refine_ls_weighting_scheme calc
_refine_ls_wR_factor_gt 0.0686
_refine_ls_wR_factor_ref 0.0736
_reflns_number_gt 5681
_reflns_number_total 6932
_reflns_threshold_expression >2sigma(I)
_cod_data_source_file ic0488177si20040826_033003.cif
_cod_data_source_block ar4
_cod_original_sg_symbol_H-M 'P 21/c'
_cod_database_code 4308753

loop_
_symmetry_equiv_pos_as_xyz
'x, y, z'
'-x, y+1/2, -z+1/2'
'-x, -y, -z'
'x, -y-1/2, z-1/2'

loop_
_atom_site_label
_atom_site_type_symbol
_atom_site_fract_x
_atom_site_fract_y
_atom_site_fract_z
_atom_site_U_iso_or_equiv
_atom_site_adp_type
_atom_site_occupancy
_atom_site_symmetry_multiplicity
_atom_site_calc_flag
_atom_site_refinement_flags
_atom_site_disorder_assembly
_atom_site_disorder_group
Pt Pt 0.128090(16) 0.108836(4) 0.127851(15) 0.01673(6) Uani 1 1 d . . .
P1 P 0.09520(11) 0.06719(3) 0.28385(10) 0.01508(19) Uani 1 1 d . . .
P2 P 0.01054(11) 0.16272(3) 0.16050(11) 0.0177(2) Uani 1 1 d . . .
F1 F 0.2343(3) 0.06600(7) 0.0691(2) 0.0285(5) Uani 1 1 d . . .
F2 F 0.1691(3) 0.14371(7) -0.0147(3) 0.0314(6) Uani 1 1 d . . .
C1 C 0.1710(4) 0.01730(11) 0.2841(4) 0.0162(8) Uani 1 1 d . . .
C2 C 0.3254(4) 0.01384(12) 0.3203(4) 0.0205(8) Uani 1 1 d . . .
H2 H 0.3867 0.0373 0.3389 0.025 Uiso 1 1 calc R . .
C3 C 0.3902(5) -0.02389(13) 0.3292(4) 0.0246(9) Uani 1 1 d . . .
H3 H 0.4956 -0.0261 0.3533 0.030 Uiso 1 1 calc R . .
C4 C 0.3024(5) -0.05791(13) 0.3033(4) 0.0260(9) Uani 1 1 d . . .
H4 H 0.3476 -0.0836 0.3106 0.031 Uiso 1 1 calc R . .
C5 C 0.1484(5) -0.05498(12) 0.2666(4) 0.0258(9) Uani 1 1 d . . .
H5 H 0.0886 -0.0787 0.2493 0.031 Uiso 1 1 calc R . .
C6 C 0.0808(4) -0.01758(11) 0.2549(4) 0.0201(8) Uani 1 1 d . . .
H6 H -0.0254 -0.0156 0.2275 0.024 Uiso 1 1 calc R . .
C7 C -0.1047(4) 0.05853(11) 0.2401(4) 0.0160(8) Uani 1 1 d . . .
C8 C -0.1625(4) 0.05925(11) 0.3443(4) 0.0168(8) Uani 1 1 d . . .
H8 H -0.0969 0.0649 0.4454 0.020 Uiso 1 1 calc R . .
C9 C -0.3165(4) 0.05176(12) 0.3000(4) 0.0217(8) Uani 1 1 d . . .
H9 H -0.3551 0.0518 0.3718 0.026 Uiso 1 1 calc R . .
C10 C -0.4150(4) 0.04420(13) 0.1524(4) 0.0241(9) Uani 1 1 d . . .
H10 H -0.5207 0.0396 0.1223 0.029 Uiso 1 1 calc R . .
C11 C -0.3557(4) 0.04344(13) 0.0494(4) 0.0240(9) Uani 1 1 d . . .
H11 H -0.4216 0.0379 -0.0517 0.029 Uiso 1 1 calc R . .
C12 C -0.2028(4) 0.05060(12) 0.0916(4) 0.0210(8) Uani 1 1 d . . .
H12 H -0.1643 0.0501 0.0197 0.025 Uiso 1 1 calc R . .
C13 C 0.1941(4) 0.08131(11) 0.4793(4) 0.0173(8) Uani 1 1 d . . .
C14 C 0.2704(4) 0.11771(12) 0.5218(4) 0.0230(9) Uani 1 1 d . . .
H14 H 0.2790 0.1345 0.4494 0.028 Uiso 1 1 calc R . .
C15 C 0.3343(5) 0.12981(14) 0.6693(4) 0.0323(10) Uani 1 1 d . . .
H15 H 0.3851 0.1550 0.6970 0.039 Uiso 1 1 calc R . .
C16 C 0.3242(5) 0.10528(15) 0.7764(5) 0.0345(11) Uani 1 1 d . . .
H16 H 0.3640 0.1140 0.8765 0.041 Uiso 1 1 calc R . .
C17 C 0.2559(5) 0.06810(15) 0.7363(4) 0.0312(10) Uani 1 1 d . . .
H17 H 0.2525 0.0508 0.8100 0.037 Uiso 1 1 calc R . .
C18 C 0.1920(4) 0.05566(13) 0.5897(4) 0.0221(9) Uani 1 1 d . . .
H18 H 0.1468 0.0298 0.5637 0.026 Uiso 1 1 calc R . .
C19 C 0.1428(4) 0.20358(12) 0.2541(4) 0.0196(8) Uani 1 1 d . . .
C20 C 0.2857(4) 0.20359(13) 0.2549(4) 0.0245(9) Uani 1 1 d . . .
H20 H 0.3164 0.1813 0.2152 0.029 Uiso 1 1 calc R . .
C21 C 0.3834(5) 0.23594(14) 0.3134(5) 0.0311(10) Uani 1 1 d . . .
H21 H 0.4808 0.2357 0.3135 0.037 Uiso 1 1 calc R . .
C22 C 0.3410(5) 0.26862(14) 0.3717(4) 0.0346(11) Uani 1 1 d . . .
H22 H 0.4094 0.2905 0.4127 0.042 Uiso 1 1 calc R . .
C23 C 0.1974(5) 0.26933(13) 0.3701(5) 0.0329(10) Uani 1 1 d . . .
H23 H 0.1666 0.2919 0.4082 0.039 Uiso 1 1 calc R . .
C24 C 0.0997(5) 0.23672(13) 0.3121(5) 0.0297(10) Uani 1 1 d . . .
H24 H 0.0023 0.2370 0.3121 0.036 Uiso 1 1 calc R . .
C25 C -0.1189(4) 0.15942(11) 0.2483(4) 0.0199(8) Uani 1 1 d . . .
C26 C -0.0685(5) 0.16399(13) 0.4003(4) 0.0253(9) Uani 1 1 d . . .
H26 H 0.0361 0.1697 0.4616 0.030 Uiso 1 1 calc R . .
C27 C -0.1666(5) 0.16043(13) 0.4632(5) 0.0263(9) Uani 1 1 d . . .
H27 H -0.1296 0.1630 0.5676 0.032 Uiso 1 1 calc R . .
C28 C -0.3198(5) 0.15302(13) 0.3751(5) 0.0291(10) Uani 1 1 d . . .
H28 H -0.3878 0.1510 0.4193 0.035 Uiso 1 1 calc R . .
C29 C -0.3750(5) 0.14850(12) 0.2238(5) 0.0266(9) Uani 1 1 d . . .
H29 H -0.4802 0.1432 0.1638 0.032 Uiso 1 1 calc R . .
C30 C -0.2750(5) 0.15183(12) 0.1602(4) 0.0225(8) Uani 1 1 d . . .
H30 H -0.3124 0.1489 0.0560 0.027 Uiso 1 1 calc R . .
C31 C -0.1176(4) 0.18317(11) -0.0209(4) 0.0200(8) Uani 1 1 d . . .
C32 C -0.1967(5) 0.15625(13) -0.1344(4) 0.0264(9) Uani 1 1 d . . .
H32 H -0.1753 0.1283 -0.1195 0.032 Uiso 1 1 calc R . .
C33 C -0.3077(5) 0.17011(14) -0.2707(4) 0.0314(10) Uani 1 1 d . . .
H33 H -0.3641 0.1516 -0.3475 0.038 Uiso 1 1 calc R . .
C34 C -0.3350(5) 0.21074(14) -0.2931(5) 0.0304(10) Uani 1 1 d . . .
H34 H -0.4096 0.2201 -0.3863 0.036 Uiso 1 1 calc R . .
C35 C -0.2565(5) 0.23762(13) -0.1835(5) 0.0298(10) Uani 1 1 d . . .
H35 H -0.2759 0.2656 -0.2007 0.036 Uiso 1 1 calc R . .
C36 C -0.1473(4) 0.22404(12) -0.0455(5) 0.0238(9) Uani 1 1 d . . .
H36 H -0.0934 0.2427 0.0314 0.029 Uiso 1 1 calc R . .

loop_
_atom_site_aniso_label
_atom_site_aniso_U_11
_atom_site_aniso_U_22
_atom_site_aniso_U_33
_atom_site_aniso_U_23
_atom_site_aniso_U_13
_atom_site_aniso_U_12
Pt 0.01906(9) 0.01639(8) 0.01939(9) 0.00222(6) 0.01273(7) 0.00270(6)
P1 0.0134(4) 0.0170(5) 0.0163(5) 0.0009(4) 0.0080(4) 0.0002(4)
P2 0.0194(5) 0.0168(5) 0.0208(5) 0.0008(4) 0.0123(4) 0.0029(4)
F1 0.0343(14) 0.0261(13) 0.0373(13) 0.0048(11) 0.0269(11) 0.0126(11)
F2 0.0454(15) 0.0261(13) 0.0400(14) 0.0109(11) 0.0347(12) 0.0090(12)
C1 0.0183(18) 0.0184(19) 0.0128(18) 0.0024(15) 0.0077(15) 0.0038(15)
C2 0.0177(19) 0.019(2) 0.0207(19) 0.0016(16) 0.0051(16) 0.0020(16)
C3 0.021(2) 0.031(2) 0.021(2) 0.0013(18) 0.0083(17) 0.0067(17)
C4 0.038(2) 0.023(2) 0.019(2) 0.0023(17) 0.0134(18) 0.0108(18)
C5 0.039(2) 0.017(2) 0.027(2) -0.0016(17) 0.0192(19) -0.0014(18)
C6 0.022(2) 0.0171(19) 0.026(2) -0.0003(16) 0.0150(17) -0.0029(16)
C7 0.0147(18) 0.0168(19) 0.0163(18) 0.0042(15) 0.0067(14) 0.0016(14)
C8 0.0171(19) 0.0154(18) 0.0162(18) 0.0027(15) 0.0058(15) 0.0029(14)
C9 0.021(2) 0.022(2) 0.027(2) 0.0028(17) 0.0161(17) 0.0011(16)
C10 0.0158(19) 0.029(2) 0.028(2) -0.0014(18) 0.0106(17) -0.0014(17)
C11 0.018(2) 0.030(2) 0.019(2) 0.0015(17) 0.0048(16) -0.0020(17)
C12 0.020(2) 0.028(2) 0.0173(19) 0.0002(17) 0.0105(16) -0.0021(17)
C13 0.0123(17) 0.021(2) 0.0192(19) 0.0003(16) 0.0072(15) 0.0021(15)
C14 0.021(2) 0.022(2) 0.024(2) 0.0016(17) 0.0082(17) 0.0004(16)
C15 0.027(2) 0.035(3) 0.025(2) -0.006(2) 0.0031(18) -0.006(2)
C16 0.029(2) 0.050(3) 0.019(2) -0.005(2) 0.0047(19) -0.006(2)
C17 0.023(2) 0.049(3) 0.019(2) 0.011(2) 0.0066(17) -0.004(2)
C18 0.0152(19) 0.026(2) 0.023(2) 0.0028(17) 0.0063(16) -0.0015(16)
C19 0.020(2) 0.020(2) 0.0201(19) 0.0012(16) 0.0100(16) 0.0004(16)
C20 0.021(2) 0.026(2) 0.026(2) 0.0029(17) 0.0104(17) -0.0002(17)
C21 0.026(2) 0.036(3) 0.033(2) 0.006(2) 0.0141(19) -0.007(2)
C22 0.042(3) 0.029(3) 0.027(2) 0.0026(19) 0.011(2) -0.011(2)
C23 0.045(3) 0.023(2) 0.031(2) -0.0063(19) 0.017(2) -0.006(2)
C24 0.031(2) 0.026(2) 0.037(2) -0.007(2) 0.019(2) -0.0041(19)
C25 0.021(2) 0.0157(19) 0.029(2) 0.0038(16) 0.0167(17) 0.0055(15)
C26 0.035(2) 0.028(2) 0.021(2) -0.0027(17) 0.0186(18) -0.0081(19)
C27 0.032(2) 0.029(2) 0.023(2) -0.0002(18) 0.0173(18) 0.0022(19)
C28 0.033(2) 0.030(2) 0.036(2) -0.0006(19) 0.026(2) 0.0025(19)
C29 0.023(2) 0.027(2) 0.033(2) -0.0016(19) 0.0154(18) 0.0010(18)
C30 0.026(2) 0.018(2) 0.026(2) -0.0030(16) 0.0142(17) 0.0012(16)
C31 0.022(2) 0.019(2) 0.026(2) 0.0014(16) 0.0164(17) 0.0028(16)
C32 0.038(2) 0.024(2) 0.022(2) 0.0010(17) 0.0166(18) 0.0048(19)
C33 0.037(3) 0.038(3) 0.021(2) 0.0022(19) 0.0136(19) 0.005(2)
C34 0.023(2) 0.041(3) 0.026(2) 0.012(2) 0.0095(18) 0.0066(19)
C35 0.022(2) 0.024(2) 0.044(3) 0.010(2) 0.014(2) 0.0038(18)
C36 0.018(2) 0.024(2) 0.032(2) 0.0011(18) 0.0128(17) 0.0035(16)

loop_
_atom_type_symbol
_atom_type_description
_atom_type_scat_dispersion_real
_atom_type_scat_dispersion_imag
_atom_type_scat_source
C C 0.0033 0.0016 'International Tables Vol C Tables 4.2.6.8 and 6.1.1.4'
H H 0.0000 0.0000 'International Tables Vol C Tables 4.2.6.8 and 6.1.1.4'
P P 0.1023 0.0942 'International Tables Vol C Tables 4.2.6.8 and 6.1.1.4'
Pt Pt -1.7033 8.3905 'International Tables Vol C Tables 4.2.6.8 and 6.1.1.4'
F F 0.0171 0.0103 'International Tables Vol C Tables 4.2.6.8 and 6.1.1.4'

loop_
_geom_angle_atom_site_label_1
_geom_angle_atom_site_label_2
_geom_angle_atom_site_label_3
_geom_angle
_geom_angle_site_symmetry_1
_geom_angle_site_symmetry_3
_geom_angle_publ_flag
F1 Pt F2 84.81(9) . . ?
F1 Pt P1 91.05(7) . . ?
F2 Pt P1 175.74(7) . . ?
F1 Pt P2 169.92(7) . . ?
F2 Pt P2 85.27(7) . . ?
P1 Pt P2 98.89(3) . . ?
C1 P1 C7 104.31(17) . . ?
C1 P1 C13 102.26(16) . . ?
C7 P1 C13 107.52(16) . . ?
C1 P1 Pt 112.72(12) . . ?
C7 P1 Pt 113.66(12) . . ?
C13 P1 Pt 115.21(13) . . ?
C19 P2 C31 104.66(18) . . ?
C19 P2 C25 106.09(18) . . ?
C31 P2 C25 100.87(17) . . ?
C19 P2 Pt 112.51(13) . . ?
C31 P2 Pt 108.85(12) . . ?
C25 P2 Pt 122.03(13) . . ?
C2 C1 C6 119.5(4) . . ?
C2 C1 P1 118.0(3) . . ?
C6 C1 P1 122.5(3) . . ?
C1 C2 C3 120.1(4) . . ?
C1 C2 H2 120.0 . . ?
C3 C2 H2 120.0 . . ?
C4 C3 C2 120.3(4) . . ?
C4 C3 H3 119.9 . . ?
C2 C3 H3 119.9 . . ?
C3 C4 C5 120.4(4) . . ?
C3 C4 H4 119.8 . . ?
C5 C4 H4 119.8 . . ?
C4 C5 C6 120.3(4) . . ?
C4 C5 H5 119.8 . . ?
C6 C5 H5 119.8 . . ?
C5 C6 C1 119.5(4) . . ?
C5 C6 H6 120.3 . . ?
C1 C6 H6 120.3 . . ?
C8 C7 C12 119.5(3) . . ?
C8 C7 P1 124.2(3) . . ?
C12 C7 P1 116.3(3) . . ?
C9 C8 C7 119.8(3) . . ?
C9 C8 H8 120.1 . . ?
C7 C8 H8 120.1 . . ?
C8 C9 C10 121.1(4) . . ?
C8 C9 H9 119.5 . . ?
C10 C9 H9 119.5 . . ?
C9 C10 C11 118.6(4) . . ?
C9 C10 H10 120.7 . . ?
C11 C10 H10 120.7 . . ?
C12 C11 C10 121.1(4) . . ?
C12 C11 H11 119.4 . . ?
C10 C11 H11 119.4 . . ?
C11 C12 C7 119.9(3) . . ?
C11 C12 H12 120.0 . . ?
C7 C12 H12 120.0 . . ?
C14 C13 C18 118.7(3) . . ?
C14 C13 P1 120.8(3) . . ?
C18 C13 P1 120.5(3) . . ?
C13 C14 C15 120.6(4) . . ?
C13 C14 H14 119.7 . . ?
C15 C14 H14 119.7 . . ?
C14 C15 C16 120.3(4) . . ?
C14 C15 H15 119.9 . . ?
C16 C15 H15 119.9 . . ?
C17 C16 C15 119.5(4) . . ?
C17 C16 H16 120.3 . . ?
C15 C16 H16 120.3 . . ?
C16 C17 C18 120.8(4) . . ?
C16 C17 H17 119.6 . . ?
C18 C17 H17 119.6 . . ?
C17 C18 C13 120.0(4) . . ?
C17 C18 H18 120.0 . . ?
C13 C18 H18 120.0 . . ?
C20 C19 C24 118.9(4) . . ?
C20 C19 P2 118.8(3) . . ?
C24 C19 P2 122.0(3) . . ?
C21 C20 C19 120.2(4) . . ?
C21 C20 H20 119.9 . . ?
C19 C20 H20 119.9 . . ?
C20 C21 C22 120.9(4) . . ?
C20 C21 H21 119.6 . . ?
C22 C21 H21 119.6 . . ?
C21 C22 C23 119.7(4) . . ?
C21 C22 H22 120.1 . . ?
C23 C22 H22 120.1 . . ?
C24 C23 C22 119.4(4) . . ?
C24 C23 H23 120.3 . . ?
C22 C23 H23 120.3 . . ?
C23 C24 C19 120.9(4) . . ?
C23 C24 H24 119.5 . . ?
C19 C24 H24 119.5 . . ?
C26 C25 C30 118.0(4) . . ?
C26 C25 P2 122.5(3) . . ?
C30 C25 P2 119.5(3) . . ?
C27 C26 C25 121.2(4) . . ?
C27 C26 H26 119.4 . . ?
C25 C26 H26 119.4 . . ?
C26 C27 C28 120.0(4) . . ?
C26 C27 H27 120.0 . . ?
C28 C27 H27 120.0 . . ?
C27 C28 C29 120.7(4) . . ?
C27 C28 H28 119.6 . . ?
C29 C28 H28 119.6 . . ?
C28 C29 C30 119.2(4) . . ?
C28 C29 H29 120.4 . . ?
C30 C29 H29 120.4 . . ?
C29 C30 C25 120.8(4) . . ?
C29 C30 H30 119.6 . . ?
C25 C30 H30 119.6 . . ?
C36 C31 C32 119.4(4) . . ?
C36 C31 P2 122.6(3) . . ?
C32 C31 P2 117.8(3) . . ?
C31 C32 C33 120.1(4) . . ?
C31 C32 H32 119.9 . . ?
C33 C32 H32 119.9 . . ?
C34 C33 C32 119.7(4) . . ?
C34 C33 H33 120.2 . . ?
C32 C33 H33 120.2 . . ?
C35 C34 C33 120.9(4) . . ?
C35 C34 H34 119.6 . . ?
C33 C34 H34 119.6 . . ?
C34 C35 C36 120.0(4) . . ?
C34 C35 H35 120.0 . . ?
C36 C35 H35 120.0 . . ?
C31 C36 C35 120.0(4) . . ?
C31 C36 H36 120.0 . . ?
C35 C36 H36 120.0 . . ?

loop_
_geom_bond_atom_site_label_1
_geom_bond_atom_site_label_2
_geom_bond_distance
_geom_bond_site_symmetry_2
_geom_bond_publ_flag
Pt F1 1.999(2) . ?
Pt F2 2.016(2) . ?
Pt P1 2.2198(9) . ?
Pt P2 2.2304(10) . ?
P1 C1 1.818(4) . ?
P1 C7 1.824(4) . ?
P1 C13 1.826(4) . ?
P2 C19 1.825(4) . ?
P2 C31 1.827(4) . ?
P2 C25 1.836(4) . ?
C1 C2 1.390(5) . ?
C1 C6 1.407(5) . ?
C2 C3 1.392(5) . ?
C2 H2 0.9500 . ?
C3 C4 1.374(6) . ?
C3 H3 0.9500 . ?
C4 C5 1.384(6) . ?
C4 H4 0.9500 . ?
C5 C6 1.390(5) . ?
C5 H5 0.9500 . ?
C6 H6 0.9500 . ?
C7 C8 1.392(5) . ?
C7 C12 1.397(5) . ?
C8 C9 1.388(5) . ?
C8 H8 0.9500 . ?
C9 C10 1.389(5) . ?
C9 H9 0.9500 . ?
C10 C11 1.391(6) . ?
C10 H10 0.9500 . ?
C11 C12 1.380(5) . ?
C11 H11 0.9500 . ?
C12 H12 0.9500 . ?
C13 C14 1.388(5) . ?
C13 C18 1.407(5) . ?
C14 C15 1.391(6) . ?
C14 H14 0.9500 . ?
C15 C16 1.388(6) . ?
C15 H15 0.9500 . ?
C16 C17 1.379(6) . ?
C16 H16 0.9500 . ?
C17 C18 1.385(6) . ?
C17 H17 0.9500 . ?
C18 H18 0.9500 . ?
C19 C20 1.391(5) . ?
C19 C24 1.397(5) . ?
C20 C21 1.386(6) . ?
C20 H20 0.9500 . ?
C21 C22 1.383(7) . ?
C21 H21 0.9500 . ?
C22 C23 1.394(6) . ?
C22 H22 0.9500 . ?
C23 C24 1.392(6) . ?
C23 H23 0.9500 . ?
C24 H24 0.9500 . ?
C25 C26 1.391(5) . ?
C25 C30 1.406(5) . ?
C26 C27 1.366(5) . ?
C26 H26 0.9500 . ?
C27 C28 1.383(6) . ?
C27 H27 0.9500 . ?
C28 C29 1.379(6) . ?
C28 H28 0.9500 . ?
C29 C30 1.387(5) . ?
C29 H29 0.9500 . ?
C30 H30 0.9500 . ?
C31 C36 1.390(5) . ?
C31 C32 1.386(6) . ?
C32 C33 1.397(6) . ?
C32 H32 0.9500 . ?
C33 C34 1.378(6) . ?
C33 H33 0.9500 . ?
C34 C35 1.363(6) . ?
C34 H34 0.9500 . ?
C35 C36 1.399(6) . ?
C35 H35 0.9500 . ?
C36 H36 0.9500 . ?
